data_4340569
loop_
_publ_author_name
'Pandey, Souvik'
'L\"onnecke, Peter'
'Hey-Hawkins, Evamarie'

_publ_section_title
;
 Cross-dehydrocoupling: A Novel Synthetic Route to P-B-P-B Chains.
;
_journal_issue 16
_journal_name_full 'Inorganic chemistry'
_journal_page_first 8242
_journal_page_last 8249
_journal_paper_doi 10.1021/ic500316w
_journal_volume 53
_journal_year 2014
_chemical_formula_sum 'C14 H18 Cl Fe P'
_chemical_formula_weight 308.55
_chemical_name_systematic
;
 ?
;
_space_group_IT_number 14
_symmetry_cell_setting monoclinic
_symmetry_space_group_name_Hall '-P 2yn'
_symmetry_space_group_name_H-M 'P 1 21/n 1'
_atom_sites_solution_hydrogens difmap
_atom_sites_solution_primary direct
_atom_sites_solution_secondary difmap
_audit_conform_dict_location ftp://ftp.iucr.org/pub/cif_core.dic
_audit_conform_dict_name cif_core.dic
_audit_conform_dict_version 2.4
_audit_creation_date 2011-03-03T17:27:49-00:00
_audit_creation_method 'WinGX routine CIF_UPDATE'
_cell_angle_alpha 90
_cell_angle_beta 95.5910(10)
_cell_angle_gamma 90
_cell_formula_units_Z 4
_cell_length_a 10.4546(2)
_cell_length_b 7.73350(10)
_cell_length_c 17.1879(3)
_cell_measurement_reflns_used 7982
_cell_measurement_temperature 130(2)
_cell_measurement_theta_max 32.617
_cell_measurement_theta_min 2.8848
_cell_volume 1383.04(4)
_computing_cell_refinement
;
        CrysAlisPro, Oxford Diffraction Ltd.,
        Version 1.171.34.44 (release 25-10-2010 CrysAlis171 .NET)
        (compiled Oct 25 2010,18:11:34)
;
_computing_data_collection
;
        CrysAlisPro, Oxford Diffraction Ltd.,
        Version 1.171.34.44 (release 25-10-2010 CrysAlis171 .NET)
        (compiled Oct 25 2010,18:11:34)
;
_computing_data_reduction
;
        CrysAlisPro, Oxford Diffraction Ltd.,
        Version 1.171.34.44 (release 25-10-2010 CrysAlis171 .NET)
        (compiled Oct 25 2010,18:11:34)
;
_computing_molecular_graphics
;
 ORTEP3 for Windows
 L. J. Farrugia, J. Appl. Crystallogr. 1997, 30, 565.
;
_computing_publication_material
;
 WINGX
 L.J. Farrugia,
 J. Appl. Cryst., 1999, 32, 837-838.
;
_computing_structure_refinement 'SHELXL-97 (Sheldrick, 2008)'
_computing_structure_solution
;
 SIR92
 A. Altomare, G. Cascarano, C. Giacovazzo and A. Guagliardi,
 J. Appl. Crystallogr. 1993, 26, 343-350.
;
_diffrn_ambient_temperature 130(2)
_diffrn_detector_area_resol_mean 16.356
_diffrn_measured_fraction_theta_full 0.999
_diffrn_measured_fraction_theta_max 0.999
_diffrn_measurement_device_type 'Xcalibur, Sapphire3, Gemini'
_diffrn_measurement_method '\w scans'
_diffrn_orient_matrix_UB_11 0.0213464
_diffrn_orient_matrix_UB_12 -0.085331
_diffrn_orient_matrix_UB_13 -0.0066126
_diffrn_orient_matrix_UB_21 -0.0026838
_diffrn_orient_matrix_UB_22 -0.0195536
_diffrn_orient_matrix_UB_23 0.0401121
_diffrn_orient_matrix_UB_31 -0.0647037
_diffrn_orient_matrix_UB_32 -0.0273487
_diffrn_orient_matrix_UB_33 -0.0081255
_diffrn_radiation_monochromator graphite
_diffrn_radiation_type MoK\a
_diffrn_radiation_wavelength 0.71073
_diffrn_reflns_av_R_equivalents 0.0303
_diffrn_reflns_av_unetI/netI 0.026
_diffrn_reflns_limit_h_max 14
_diffrn_reflns_limit_h_min -14
_diffrn_reflns_limit_k_max 11
_diffrn_reflns_limit_k_min -11
_diffrn_reflns_limit_l_max 24
_diffrn_reflns_limit_l_min -24
_diffrn_reflns_number 17123
_diffrn_reflns_theta_full 30.51
_diffrn_reflns_theta_max 30.51
_diffrn_reflns_theta_min 2.89
_exptl_absorpt_coefficient_mu 1.374
_exptl_absorpt_correction_T_max 1
_exptl_absorpt_correction_T_min 0.98078
_exptl_absorpt_correction_type multi-scan
_exptl_absorpt_process_details
;
        CrysAlisPro, Oxford Diffraction Ltd.,
        Version 1.171.34.44 (release 25-10-2010 CrysAlis171 .NET)
        (compiled Oct 25 2010,18:11:34)
        Empirical absorption correction using spherical harmonics,
 implemented in SCALE3 ABSPACK scaling algorithm.
;
_exptl_crystal_colour yellow-orange
_exptl_crystal_density_diffrn 1.482
_exptl_crystal_density_method 'not measured'
_exptl_crystal_description platelet
_exptl_crystal_F_000 640
_exptl_crystal_size_max 0.25
_exptl_crystal_size_mid 0.15
_exptl_crystal_size_min 0.02
_refine_diff_density_max 0.783
_refine_diff_density_min -0.317
_refine_diff_density_rms 0.061
_refine_ls_extinction_method none
_refine_ls_goodness_of_fit_ref 1.053
_refine_ls_hydrogen_treatment refall
_refine_ls_matrix_type full
_refine_ls_number_parameters 226
_refine_ls_number_reflns 4208
_refine_ls_number_restraints 0
_refine_ls_restrained_S_all 1.053
_refine_ls_R_factor_all 0.0371
_refine_ls_R_factor_gt 0.0295
_refine_ls_shift/su_max 0.001
_refine_ls_shift/su_mean 0
_refine_ls_structure_factor_coef Fsqd
_refine_ls_weighting_details 'calc w=1/[\s^2^(Fo^2^)+(0.0332P)^2^+0.4788P] where P=(Fo^2^+2Fc^2^)/3'
_refine_ls_weighting_scheme calc
_refine_ls_wR_factor_gt 0.069
_refine_ls_wR_factor_ref 0.0725
_reflns_number_gt 3638
_reflns_number_total 4208
_reflns_threshold_expression >2\s(I)
_cod_data_source_file ic500316w_si_002.cif
_cod_data_source_block compound_1a_x1224fin
_cod_depositor_comments
;
The following automatic conversions were performed:

'_symmetry_cell_setting' value 'Monoclinic' changed to 'monoclinic'
according to
/usr/data/users/saulius/crontab/automatic-downloads/rss-feeds/ACS/lib/dictionaries/cif_core.dic
dictionary named 'cif_core.dic' version 2.4.2 from 2011-04-26.

Automatic conversion script
Id: cif_fix_values 2281 2013-09-26 08:29:07Z andrius 

 Adding full bibliography for 4340569--4340577.cif.
;
_cod_original_sg_symbol_H-M P2(1)/n
_cod_database_code 4340569

loop_
_symmetry_equiv_pos_as_xyz
'x, y, z'
'-x+1/2, y+1/2, -z+1/2'
'-x, -y, -z'
'x-1/2, -y-1/2, z-1/2'

loop_
_atom_site_label
_atom_site_type_symbol
_atom_site_fract_x
_atom_site_fract_y
_atom_site_fract_z
_atom_site_U_iso_or_equiv
_atom_site_adp_type
_atom_site_occupancy
_atom_site_symmetry_multiplicity
_atom_site_calc_flag
Fe1 Fe 0.695680(19) 0.14806(3) 0.604517(12) 0.01962(7) Uani 1 1 d
Cl1 Cl 0.81031(4) 0.00100(5) 0.40523(2) 0.02773(9) Uani 1 1 d
P1 P 0.85387(3) 0.24771(5) 0.44831(2) 0.01999(9) Uani 1 1 d
C1 C 0.71974(13) 0.28114(18) 0.50489(9) 0.0199(3) Uani 1 1 d
C2 C 0.72791(15) 0.3948(2) 0.57136(10) 0.0252(3) Uani 1 1 d
C3 C 0.61010(16) 0.3862(2) 0.60571(10) 0.0296(3) Uani 1 1 d
C4 C 0.52816(15) 0.2672(2) 0.56177(10) 0.0265(3) Uani 1 1 d
C5 C 0.59495(14) 0.2020(2) 0.49941(9) 0.0213(3) Uani 1 1 d
C6 C 0.83707(16) -0.0358(2) 0.61864(10) 0.0312(4) Uani 1 1 d
C7 C 0.84634(16) 0.0796(3) 0.68319(10) 0.0319(4) Uani 1 1 d
C8 C 0.72872(17) 0.0724(2) 0.71837(10) 0.0307(4) Uani 1 1 d
C9 C 0.64759(16) -0.0484(2) 0.67545(10) 0.0292(3) Uani 1 1 d
C10 C 0.71444(17) -0.1150(2) 0.61366(10) 0.0289(3) Uani 1 1 d
C11 C 0.80863(14) 0.37889(19) 0.35849(9) 0.0216(3) Uani 1 1 d
C12 C 0.90678(17) 0.3406(2) 0.30026(11) 0.0296(3) Uani 1 1 d
C13 C 0.8228(2) 0.5672(2) 0.38660(12) 0.0341(4) Uani 1 1 d
C14 C 0.67273(16) 0.3476(2) 0.32026(10) 0.0283(3) Uani 1 1 d
H2 H 0.8007(18) 0.464(3) 0.5888(11) 0.026(5) Uiso 1 1 d
H3 H 0.5899(18) 0.438(3) 0.6502(12) 0.026(5) Uiso 1 1 d
H4 H 0.447(2) 0.233(3) 0.5736(12) 0.033(5) Uiso 1 1 d
H5 H 0.5645(18) 0.116(2) 0.4615(12) 0.029(5) Uiso 1 1 d
H6 H 0.900(2) -0.050(3) 0.5814(13) 0.043(6) Uiso 1 1 d
H7 H 0.921(2) 0.158(3) 0.6994(13) 0.040(6) Uiso 1 1 d
H8 H 0.708(2) 0.138(3) 0.7616(15) 0.045(6) Uiso 1 1 d
H9 H 0.563(2) -0.079(3) 0.6877(13) 0.042(6) Uiso 1 1 d
H10 H 0.6868(18) -0.192(3) 0.5782(13) 0.028(5) Uiso 1 1 d
H12A H 0.888(2) 0.413(3) 0.2533(13) 0.036(5) Uiso 1 1 d
H12B H 0.989(2) 0.361(3) 0.3210(15) 0.051(7) Uiso 1 1 d
H12C H 0.9029(19) 0.225(3) 0.2836(12) 0.033(5) Uiso 1 1 d
H13A H 0.764(2) 0.601(3) 0.4254(14) 0.045(6) Uiso 1 1 d
H13B H 0.808(2) 0.646(3) 0.3424(14) 0.040(6) Uiso 1 1 d
H13C H 0.912(2) 0.592(3) 0.4119(15) 0.052(7) Uiso 1 1 d
H14A H 0.6110(19) 0.367(3) 0.3539(12) 0.029(5) Uiso 1 1 d
H14B H 0.657(2) 0.224(3) 0.3036(14) 0.048(6) Uiso 1 1 d
H14C H 0.655(2) 0.418(3) 0.2707(13) 0.036(5) Uiso 1 1 d

loop_
_atom_site_aniso_label
_atom_site_aniso_U_11
_atom_site_aniso_U_22
_atom_site_aniso_U_33
_atom_site_aniso_U_23
_atom_site_aniso_U_13
_atom_site_aniso_U_12
Fe1 0.01599(10) 0.02488(12) 0.01791(11) -0.00094(8) 0.00127(7) 0.00451(7)
Cl1 0.0375(2) 0.01610(16) 0.0309(2) -0.00203(14) 0.01035(16) 0.00202(14)
P1 0.01819(17) 0.01849(17) 0.02330(19) 0.00048(14) 0.00215(13) 0.00281(13)
C1 0.0198(6) 0.0183(7) 0.0214(7) -0.0009(5) 0.0008(5) 0.0034(5)
C2 0.0261(7) 0.0219(7) 0.0272(8) -0.0055(6) 0.0009(6) 0.0044(6)
C3 0.0288(8) 0.0313(8) 0.0286(8) -0.0068(7) 0.0027(6) 0.0126(6)
C4 0.0173(7) 0.0345(8) 0.0276(8) -0.0002(7) 0.0021(6) 0.0088(6)
C5 0.0181(6) 0.0241(7) 0.0210(7) 0.0005(6) -0.0014(5) 0.0037(5)
C6 0.0256(8) 0.0397(9) 0.0284(8) 0.0103(7) 0.0040(6) 0.0151(7)
C7 0.0227(7) 0.0443(10) 0.0271(8) 0.0085(7) -0.0055(6) 0.0009(7)
C8 0.0309(8) 0.0412(10) 0.0201(7) 0.0028(7) 0.0022(6) 0.0028(7)
C9 0.0257(8) 0.0338(9) 0.0283(8) 0.0066(7) 0.0036(6) 0.0015(6)
C10 0.0325(8) 0.0260(8) 0.0274(8) 0.0031(7) -0.0006(6) 0.0088(6)
C11 0.0231(7) 0.0171(6) 0.0249(7) 0.0023(6) 0.0034(5) 0.0009(5)
C12 0.0279(8) 0.0313(9) 0.0309(9) 0.0058(7) 0.0096(7) 0.0011(7)
C13 0.0461(10) 0.0163(7) 0.0401(10) 0.0026(7) 0.0043(8) -0.0001(7)
C14 0.0240(7) 0.0338(9) 0.0267(8) 0.0038(7) -0.0003(6) 0.0012(6)

loop_
_atom_type_symbol
_atom_type_description
_atom_type_scat_dispersion_real
_atom_type_scat_dispersion_imag
_atom_type_scat_source
Fe Fe 0.3463 0.8444 'International Tables Vol C Tables 4.2.6.8 and 6.1.1.4'
Cl Cl 0.1484 0.1585 'International Tables Vol C Tables 4.2.6.8 and 6.1.1.4'
P P 0.1023 0.0942 'International Tables Vol C Tables 4.2.6.8 and 6.1.1.4'
C C 0.0033 0.0016 'International Tables Vol C Tables 4.2.6.8 and 6.1.1.4'
H H 0 0 'International Tables Vol C Tables 4.2.6.8 and 6.1.1.4'

loop_
_geom_angle_atom_site_label_1
_geom_angle_atom_site_label_2
_geom_angle_atom_site_label_3
_geom_angle
C2 Fe1 C1 41.43(6)
C2 Fe1 C8 121.47(7)
C1 Fe1 C8 158.36(7)
C2 Fe1 C9 157.68(7)
C1 Fe1 C9 159.57(7)
C8 Fe1 C9 40.71(7)
C2 Fe1 C7 106.92(7)
C1 Fe1 C7 122.52(7)
C8 Fe1 C7 40.80(7)
C9 Fe1 C7 68.33(7)
C2 Fe1 C5 69.22(6)
C1 Fe1 C5 41.23(6)
C8 Fe1 C5 158.64(7)
C9 Fe1 C5 122.97(7)
C7 Fe1 C5 159.33(7)
C2 Fe1 C10 159.77(7)
C1 Fe1 C10 123.25(7)
C8 Fe1 C10 68.62(7)
C9 Fe1 C10 40.73(7)
C7 Fe1 C10 68.29(7)
C5 Fe1 C10 107.93(7)
C2 Fe1 C3 40.71(7)
C1 Fe1 C3 69.12(7)
C8 Fe1 C3 106.36(7)
C9 Fe1 C3 122.00(7)
C7 Fe1 C3 122.38(8)
C5 Fe1 C3 68.74(7)
C10 Fe1 C3 158.55(7)
C2 Fe1 C6 123.26(7)
C1 Fe1 C6 107.70(6)
C8 Fe1 C6 68.55(7)
C9 Fe1 C6 68.24(7)
C7 Fe1 C6 40.62(8)
C5 Fe1 C6 123.38(7)
C10 Fe1 C6 40.43(7)
C3 Fe1 C6 159.03(8)
C2 Fe1 C4 68.66(7)
C1 Fe1 C4 69.05(6)
C8 Fe1 C4 122.11(7)
C9 Fe1 C4 107.28(7)
C7 Fe1 C4 158.42(7)
C5 Fe1 C4 40.80(6)
C10 Fe1 C4 123.08(7)
C3 Fe1 C4 40.62(7)
C6 Fe1 C4 159.33(7)
C1 P1 C11 102.73(7)
C1 P1 Cl1 99.72(5)
C11 P1 Cl1 100.06(5)
C5 C1 C2 107.22(13)
C5 C1 P1 130.81(11)
C2 C1 P1 121.85(11)
C5 C1 Fe1 69.72(8)
C2 C1 Fe1 69.08(9)
P1 C1 Fe1 123.26(7)
C3 C2 C1 108.38(14)
C3 C2 Fe1 70.37(10)
C1 C2 Fe1 69.48(9)
C3 C2 H2 126.4(12)
C1 C2 H2 125.2(12)
Fe1 C2 H2 126.2(12)
C2 C3 C4 108.17(15)
C2 C3 Fe1 68.92(9)
C4 C3 Fe1 69.79(9)
C2 C3 H3 127.8(12)
C4 C3 H3 123.8(12)
Fe1 C3 H3 123.0(12)
C3 C4 C5 108.29(14)
C3 C4 Fe1 69.59(9)
C5 C4 Fe1 69.32(8)
C3 C4 H4 125.6(13)
C5 C4 H4 126.0(13)
Fe1 C4 H4 124.2(13)
C4 C5 C1 107.94(14)
C4 C5 Fe1 69.88(9)
C1 C5 Fe1 69.05(8)
C4 C5 H5 126.8(12)
C1 C5 H5 125.2(12)
Fe1 C5 H5 124.3(12)
C10 C6 C7 108.14(15)
C10 C6 Fe1 69.76(9)
C7 C6 Fe1 69.49(9)
C10 C6 H6 125.6(14)
C7 C6 H6 126.0(14)
Fe1 C6 H6 122.1(13)
C6 C7 C8 108.13(16)
C6 C7 Fe1 69.89(9)
C8 C7 Fe1 69.46(9)
C6 C7 H7 125.8(13)
C8 C7 H7 126.0(13)
Fe1 C7 H7 123.7(13)
C9 C8 C7 107.60(16)
C9 C8 Fe1 69.72(10)
C7 C8 Fe1 69.74(9)
C9 C8 H8 126.6(14)
C7 C8 H8 125.8(14)
Fe1 C8 H8 125.0(14)
C8 C9 C10 108.29(15)
C8 C9 Fe1 69.57(10)
C10 C9 Fe1 69.88(10)
C8 C9 H9 124.4(14)
C10 C9 H9 127.3(14)
Fe1 C9 H9 126.7(14)
C6 C10 C9 107.84(16)
C6 C10 Fe1 69.80(10)
C9 C10 Fe1 69.39(10)
C6 C10 H10 124.7(13)
C9 C10 H10 127.5(13)
Fe1 C10 H10 126.5(14)
C14 C11 C12 110.08(14)
C14 C11 C13 110.06(14)
C12 C11 C13 109.78(14)
C14 C11 P1 114.82(11)
C12 C11 P1 107.66(11)
C13 C11 P1 104.22(11)
C11 C12 H12A 109.4(12)
C11 C12 H12B 112.2(16)
H12A C12 H12B 109.1(19)
C11 C12 H12C 111.8(13)
H12A C12 H12C 107.1(18)
H12B C12 H12C 107.1(19)
C11 C13 H13A 114.8(13)
C11 C13 H13B 110.3(13)
H13A C13 H13B 107.2(18)
C11 C13 H13C 111.8(14)
H13A C13 H13C 105(2)
H13B C13 H13C 106.8(19)
C11 C14 H14A 112.6(12)
C11 C14 H14B 113.4(13)
H14A C14 H14B 103.1(18)
C11 C14 H14C 111.1(12)
H14A C14 H14C 111.1(17)
H14B C14 H14C 105.1(18)

loop_
_geom_bond_atom_site_label_1
_geom_bond_atom_site_label_2
_geom_bond_distance
Fe1 C2 2.0290(17)
Fe1 C1 2.0344(15)
Fe1 C8 2.0395(17)
Fe1 C9 2.0416(17)
Fe1 C7 2.0432(16)
Fe1 C5 2.0434(14)
Fe1 C10 2.0480(17)
Fe1 C3 2.0483(16)
Fe1 C6 2.0485(16)
Fe1 C4 2.0508(15)
Cl1 P1 2.0810(5)
P1 C1 1.8013(15)
P1 C11 1.8693(16)
C1 C5 1.436(2)
C1 C2 1.437(2)
C2 C3 1.418(2)
C2 H2 0.956(19)
C3 C4 1.423(2)
C3 H3 0.91(2)
C4 C5 1.427(2)
C4 H4 0.93(2)
C5 H5 0.97(2)
C6 C10 1.416(3)
C6 C7 1.420(3)
C6 H6 0.97(2)
C7 C8 1.423(2)
C7 H7 1.01(2)
C8 C9 1.419(3)
C8 H8 0.94(2)
C9 C10 1.423(2)
C9 H9 0.96(2)
C10 H10 0.88(2)
C11 C14 1.525(2)
C11 C12 1.530(2)
C11 C13 1.537(2)
C12 H12A 0.99(2)
C12 H12B 0.91(3)
C12 H12C 0.94(2)
C13 H13A 0.98(2)
C13 H13B 0.98(2)
C13 H13C 1.01(2)
C14 H14A 0.92(2)
C14 H14B 1.01(2)
C14 H14C 1.01(2)
